data_1528345
loop_
_publ_author_name
'Belik, A.A.'
'Takayama-Muromachi, E.'

_publ_section_title
;
 High-pressure synthesis, crystal structures, and characterization of Cd V
 O3-delta and solid solutions Cd V O3 - Na V O3
;
_journal_name_full 'Journal of Solid State Chemistry'
_journal_page_first 1650
_journal_page_last 1658
_journal_volume 179
_journal_year 2006
_chemical_formula_sum 'Cd0.8 Na0.2 O3 V'
_chemical_name_systematic 'Cd0.8 Na0.2 V O3'
_space_group_IT_number 62
_symmetry_space_group_name_Hall '-P 2ac 2n'
_symmetry_space_group_name_H-M 'P n m a'
_cell_angle_alpha 90
_cell_angle_beta 90
_cell_angle_gamma 90
_cell_formula_units_Z 4
_cell_length_a 5.32056
_cell_length_b 7.5029
_cell_length_c 5.25902
_cell_volume 209.938
_citation_journal_id_ASTM JSSCBI
_cod_data_source_file Belik_JSSCBI_2006_1154.cif
_cod_data_source_block Cd0.8Na0.2O3V1
_cod_original_cell_volume 209.9381
_cod_original_formula_sum 'Cd0.8 Na0.2 O3 V1'
_cod_database_code 1528345

loop_
_symmetry_equiv_pos_as_xyz
x,y,z
-x+1/2,-y,z+1/2
x+1/2,-y+1/2,-z+1/2
-x,y+1/2,-z
-x,-y,-z
x-1/2,y,-z-1/2
-x-1/2,y-1/2,z-1/2
x,-y-1/2,z

loop_
_atom_site_label
_atom_site_type_symbol
_atom_site_fract_x
_atom_site_fract_y
_atom_site_fract_z
_atom_site_occupancy
_atom_site_U_iso_or_equiv
Cd1 Cd+2 0.0329 0.25 -0.0058 0.8 0.0
Na1 Na+1 0.0329 0.25 -0.0058 0.2 0.0
V1 V+4 0 0 0.5 1 0.0
O2 O-2 0.293 0.0391 0.707 1 0.0
O1 O-2 0.477 0.25 0.079 1 0.0
